data_1571185
loop_
_publ_author_name
'Saeed, Hassan'
'Mahmood, Qaiser'
'Yuan, Rongyan'
'Wang, Yizhou'
'Zou, Song'
'Tahir, Kainat Fatima'
'Ma, Yanping'
'Liang, Tongling'
'Sun, Wen-Hua'

_publ_section_title
;
 High-performance polyethylene elastomers using a hybrid steric approach
 in \a-diimine nickel precatalysts
;
_journal_issue 14
_journal_name_full 'Polymer Chemistry'
_journal_page_first 1437
_journal_page_last 1452
_journal_paper_doi 10.1039/D4PY00061G
_journal_volume 15
_journal_year 2024
_chemical_formula_moiety 'C100 H100 Br2 N2 Ni'
_chemical_formula_sum 'C100 H100 Br2 N2 Ni'
_chemical_formula_weight 1548.34
_space_group_crystal_system monoclinic
_space_group_IT_number 14
_space_group_name_Hall '-P 2ybc'
_space_group_name_H-M_alt 'P 1 21/c 1'
_atom_sites_solution_hydrogens geom
_atom_sites_solution_primary iterative
_audit_creation_date 2024-01-18
_audit_creation_method
;
Olex2 1.5
(compiled 2022.04.07 svn.rca3783a0 for OlexSys, GUI svn.r6498)
;
_audit_update_record
;
2024-01-18 deposited with the CCDC.	2024-03-07 downloaded from the CCDC.
;
_cell_angle_alpha 90
_cell_angle_beta 118.380(8)
_cell_angle_gamma 90
_cell_formula_units_Z 4
_cell_length_a 28.8212(18)
_cell_length_b 10.4943(4)
_cell_length_c 30.215(2)
_cell_measurement_reflns_used 12735
_cell_measurement_temperature 170.00(10)
_cell_measurement_theta_max 22.8650
_cell_measurement_theta_min 1.5240
_cell_volume 8040.4(10)
_computing_cell_refinement 'CrysAlisPro 1.171.39.45i (Rigaku OD, 2018)'
_computing_data_collection 'CrysAlisPro 1.171.39.45i (Rigaku OD, 2018)'
_computing_data_reduction 'CrysAlisPro 1.171.39.45i (Rigaku OD, 2018)'
_computing_molecular_graphics 'Olex2 1.5 (Dolomanov et al., 2009)'
_computing_publication_material 'Olex2 1.5 (Dolomanov et al., 2009)'
_computing_structure_refinement 'SHELXL 2018/3 (Sheldrick, 2015)'
_computing_structure_solution 'olex2.solve 1.5 (Bourhis et al., 2015)'
_diffrn_ambient_environment N~2~
_diffrn_ambient_temperature 170.00(10)
_diffrn_detector 'CCD plate'
_diffrn_measured_fraction_theta_full 1.000
_diffrn_measured_fraction_theta_max 0.859
_diffrn_measurement_details
;
List of Runs (angles in degrees, time in seconds):

  # Type    Start    End  Width  t~exp~   \w     \q     \k     \f   Frames
#--------------------------------------------------------------------------
  1  \w   -100.00  76.70   0.38   12.90    --  -10.70  45.00  90.00  465
  2  \w   -100.00  77.08   0.38   12.90    --  -10.70  45.00   0.00  466
;
_diffrn_measurement_device 'four-circle diffractometer'
_diffrn_measurement_device_type 'XtaLAB AFC10 (RCD3): fixed-chi single'
_diffrn_measurement_method '\w scans'
_diffrn_orient_matrix_type 'CrysAlisPro convention (1999,Acta A55,543-557)'
_diffrn_orient_matrix_UB_11 0.0176858000
_diffrn_orient_matrix_UB_12 0.0497467000
_diffrn_orient_matrix_UB_13 0.0136502000
_diffrn_orient_matrix_UB_21 -0.0047783000
_diffrn_orient_matrix_UB_22 -0.0114137000
_diffrn_orient_matrix_UB_23 0.0206412000
_diffrn_orient_matrix_UB_31 0.0211884000
_diffrn_orient_matrix_UB_32 -0.0441972000
_diffrn_orient_matrix_UB_33 0.0100382000
_diffrn_radiation_monochromator mirror
_diffrn_radiation_probe x-ray
_diffrn_radiation_type 'Mo K\a'
_diffrn_radiation_wavelength 0.71073
_diffrn_reflns_av_R_equivalents 0.1511
_diffrn_reflns_av_unetI/netI 0.1744
_diffrn_reflns_Laue_measured_fraction_full 1.000
_diffrn_reflns_Laue_measured_fraction_max 0.859
_diffrn_reflns_limit_h_max 41
_diffrn_reflns_limit_h_min -37
_diffrn_reflns_limit_k_max 15
_diffrn_reflns_limit_k_min -11
_diffrn_reflns_limit_l_max 43
_diffrn_reflns_limit_l_min -34
_diffrn_reflns_number 81936
_diffrn_reflns_point_group_measured_fraction_full 1.000
_diffrn_reflns_point_group_measured_fraction_max 0.859
_diffrn_reflns_theta_full 25.242
_diffrn_reflns_theta_max 31.028
_diffrn_reflns_theta_min 1.532
_diffrn_source 'Rotating-anode X-ray tube'
_diffrn_source_type 'Rigaku (Mo) X-ray Source'
_exptl_absorpt_coefficient_mu 1.285
_exptl_absorpt_correction_T_max 0.825
_exptl_absorpt_correction_T_min 0.687
_exptl_absorpt_correction_type multi-scan
_exptl_absorpt_process_details
;
CrysAlisPro 1.171.39.45i (Rigaku Oxford Diffraction, 2018)
Empirical absorption correction using spherical harmonics,
 implemented in SCALE3 ABSPACK scaling algorithm.
;
_exptl_crystal_colour red
_exptl_crystal_colour_primary red
_exptl_crystal_density_diffrn 1.279
_exptl_crystal_description block
_exptl_crystal_F_000 3248
_exptl_crystal_size_max 0.35
_exptl_crystal_size_mid 0.25
_exptl_crystal_size_min 0.15
_refine_diff_density_max 1.204
_refine_diff_density_min -1.321
_refine_diff_density_rms 0.101
_refine_ls_extinction_method none
_refine_ls_goodness_of_fit_ref 1.167
_refine_ls_hydrogen_treatment constr
_refine_ls_matrix_type full
_refine_ls_number_parameters 1001
_refine_ls_number_reflns 22073
_refine_ls_number_restraints 234
_refine_ls_restrained_S_all 1.162
_refine_ls_R_factor_all 0.2209
_refine_ls_R_factor_gt 0.1353
_refine_ls_shift/su_max 0.002
_refine_ls_shift/su_mean 0.000
_refine_ls_structure_factor_coef Fsqd
_refine_ls_weighting_details 'w=1/[\s^2^(Fo^2^)+44.6599P] where P=(Fo^2^+2Fc^2^)/3'
_refine_ls_weighting_scheme calc
_refine_ls_wR_factor_gt 0.2532
_refine_ls_wR_factor_ref 0.2861
_reflns_Friedel_coverage 0.000
_reflns_number_gt 12572
_reflns_number_total 25703
_reflns_threshold_expression 'I > 2\s(I)'
_cod_data_source_file d4py00061g2.cif
_cod_data_source_block mx11312c
_cod_depositor_comments 'Adding full bibliography for 1571184--1571186.cif.'
_cod_original_cell_volume 8040.6(10)
_cod_original_sg_symbol_H-M 'P 21/c'
_cod_database_code 1571185
_shelx_shelxl_version_number 2018/3
_chemical_oxdiff_formula CHNNiBr
_shelx_space_group_comment
;
The symmetry employed for this shelxl refinement is uniquely defined
by the following loop, which should always be used as a source of
symmetry information in preference to the above space-group names.
They are only intended as comments.
;
_olex2_refinement_description
;
1. Fixed Uiso
 At 1.2 times of:
  All C(H) groups, All C(H,H) groups
2. Restrained distances
 C95-C106 = C106-C105 = C105-C104 = C97-C104 = C97-C96 = C96-C95
 1.39 with sigma of 0.01
3. Uiso/Uaniso restraints and constraints
C39 \\sim C35 \\sim C94 \\sim C38 \\sim C48 \\sim C19 \\sim C106 \\sim C105
\\sim C96 \\sim C95 \\sim C104 \\sim C97: within 1.7A with sigma of 0.02 and
sigma for terminal atoms of 0.04 within 1.7A
Uanis(C39) \\sim Ueq, Uanis(C35) \\sim Ueq, Uanis(C94) \\sim Ueq, Uanis(C38)
\\sim Ueq, Uanis(C48) \\sim Ueq, Uanis(C19) \\sim Ueq, Uanis(C106) \\sim Ueq,
Uanis(C105) \\sim Ueq, Uanis(C96) \\sim Ueq, Uanis(C95) \\sim Ueq, Uanis(C104)
\\sim Ueq, Uanis(C97) \\sim Ueq: with sigma of 0.01 and sigma for terminal
atoms of 0.02
4. Others
 Sof(H93A)=Sof(C106)=Sof(H106)=Sof(C105)=Sof(H105)=Sof(C96)=Sof(H96)=Sof(C95)=
 Sof(C104)=Sof(H104)=Sof(C97)=Sof(H97)=1-FVAR(1)
 Sof(H93)=Sof(C39)=Sof(C35)=Sof(H35)=Sof(C94)=Sof(H94)=Sof(C38)=Sof(H38)=
 Sof(C48)=Sof(H48)=Sof(C19)=Sof(H19)=FVAR(1)
5.a Ternary CH refined with riding coordinates:
 C22(H22), C81(H81), C93(H93), C93(H93A), C54(H54), C68(H68), C55(H55)
5.b Secondary CH2 refined with riding coordinates:
 C82(H82A,H82B), C84(H84A,H84B), C5(H5A,H5B), C92(H92A,H92B), C6(H6A,H6B),
 C85(H85A,H85B), C83(H83A,H83B), C15(H15A,H15B), C14(H14A,H14B), C86(H86A,H86B),
  C13(H13A,H13B), C87(H87A,H87B), C11(H11A,H11B), C7(H7A,H7B), C91(H91A,H91B),
 C8(H8A,H8B), C9(H9A,H9B), C12(H12A,H12B), C10(H10A,H10B), C88(H88A,H88B),
 C90(H90A,H90B), C89(H89A,H89B)
5.c Aromatic/amide H refined with riding coordinates:
 C17(H17), C21(H21), C47(H47), C52(H52), C28(H28), C41(H41), C50(H50),
 C103(H103), C61(H61), C24(H24), C63(H63), C42(H42), C60(H60), C67(H67),
 C45(H45), C43(H43), C27(H27), C34(H34), C70(H70), C66(H66), C99(H99), C57(H57),
  C46(H46), C74(H74), C26(H26), C25(H25), C73(H73), C64(H64), C102(H102),
 C58(H58), C65(H65), C71(H71), C59(H59), C72(H72), C100(H100), C80(H80),
 C101(H101), C76(H76), C30(H30), C33(H33), C78(H78), C79(H79), C77(H77),
 C31(H31), C32(H32), C35(H35), C94(H94), C38(H38), C48(H48), C19(H19),
 C106(H106), C105(H105), C96(H96), C104(H104), C97(H97)
;
_olex2_submission_special_instructions 'No special instructions were received'
_oxdiff_exptl_absorpt_empirical_details
;
Empirical correction (ABSPACK) includes:
- Absorption correction using spherical harmonics
- Frame scaling
;
_oxdiff_exptl_absorpt_empirical_full_max 5.194
_oxdiff_exptl_absorpt_empirical_full_min 0.420

loop_
_space_group_symop_operation_xyz
'x, y, z'
'-x, y+1/2, -z+1/2'
'-x, -y, -z'
'x, -y-1/2, z-1/2'

loop_
_atom_site_label
_atom_site_type_symbol
_atom_site_fract_x
_atom_site_fract_y
_atom_site_fract_z
_atom_site_U_iso_or_equiv
_atom_site_adp_type
_atom_site_occupancy
_atom_site_site_symmetry_order
_atom_site_calc_flag
_atom_site_refinement_flags_posn
_atom_site_refinement_flags_adp
_atom_site_refinement_flags_occupancy
_atom_site_disorder_assembly
_atom_site_disorder_group
Br1 Br 0.81610(3) 0.19917(8) 0.38040(3) 0.0450(2) Uani 1 1 d . . . . .
Br2 Br 0.66126(3) 0.19298(8) 0.27714(3) 0.0467(2) Uani 1 1 d . . . . .
Ni1 Ni 0.74351(4) 0.28931(8) 0.31222(3) 0.0306(2) Uani 1 1 d . . . . .
N2 N 0.74075(19) 0.4782(5) 0.32266(17) 0.0216(11) Uani 1 1 d . . . . .
N1 N 0.75846(19) 0.3465(5) 0.25569(18) 0.0224(11) Uani 1 1 d . . . . .
C2 C 0.7515(2) 0.5413(6) 0.2924(2) 0.0205(12) Uani 1 1 d . . . . .
C22 C 0.6873(2) 0.7818(6) 0.4507(2) 0.0247(13) Uani 1 1 d . . . . .
H22 H 0.719302 0.833425 0.472580 0.030 Uiso 1 1 calc R U . . .
C3 C 0.7281(2) 0.5504(6) 0.3565(2) 0.0221(13) Uani 1 1 d . . . . .
C37 C 0.7574(2) 0.6777(6) 0.2843(2) 0.0272(14) Uani 1 1 d . . . . .
C17 C 0.7521(2) 0.6535(6) 0.4344(2) 0.0228(13) Uani 1 1 d . . . . .
H17 H 0.777616 0.671875 0.468092 0.027 Uiso 1 1 calc R U . . .
C4 C 0.7665(2) 0.2724(6) 0.2191(2) 0.0240(13) Uani 1 1 d . . . . .
C1 C 0.7593(2) 0.4673(6) 0.2536(2) 0.0222(13) Uani 1 1 d . . . . .
C20 C 0.6754(2) 0.5848(6) 0.3392(2) 0.0241(13) Uani 1 1 d . . . . .
C18 C 0.7676(2) 0.5837(6) 0.4051(2) 0.0230(13) Uani 1 1 d . . . . .
C81 C 0.6674(2) 0.2906(7) 0.1553(2) 0.0309(15) Uani 1 1 d . . . . .
H81 H 0.667754 0.332839 0.185148 0.037 Uiso 1 1 calc R U . . .
C16 C 0.7012(2) 0.6985(6) 0.4173(2) 0.0235(13) Uani 1 1 d . . . . .
C23 C 0.6738(2) 0.7033(6) 0.4850(2) 0.0270(14) Uani 1 1 d . . . . .
C21 C 0.6634(2) 0.6610(7) 0.3699(2) 0.0279(14) Uani 1 1 d . . . . .
H21 H 0.628037 0.688253 0.358023 0.034 Uiso 1 1 calc R U . . .
C47 C 0.7568(3) 0.7895(7) 0.3075(3) 0.0330(16) Uani 1 1 d . . . . .
H47 H 0.751599 0.789285 0.336310 0.040 Uiso 1 1 calc R U . . .
C36 C 0.7657(2) 0.6820(6) 0.2416(2) 0.0281(14) Uani 1 1 d . . . . .
C40 C 0.7668(2) 0.5609(6) 0.2218(2) 0.0271(14) Uani 1 1 d . . . . .
C93 C 0.6316(2) 0.5463(8) 0.2874(2) 0.0346(17) Uani 1 1 d . . . . .
H93 H 0.639332 0.458710 0.279588 0.042 Uiso 0.638(10) 1 calc R U P A 1
H93A H 0.646031 0.467015 0.280124 0.042 Uiso 0.362(10) 1 calc R U P A 2
C51 C 0.7849(3) 0.1458(7) 0.1480(2) 0.0293(15) Uani 1 1 d . . . . .
C52 C 0.7345(3) 0.1822(7) 0.1377(2) 0.0327(16) Uani 1 1 d . . . . .
H52 H 0.705865 0.161957 0.105714 0.039 Uiso 1 1 calc R U . . .
C53 C 0.7239(3) 0.2464(6) 0.1718(2) 0.0261(14) Uani 1 1 d . . . . .
C54 C 0.8250(2) 0.5452(7) 0.4254(2) 0.0262(14) Uani 1 1 d . . . . .
H54 H 0.825363 0.472972 0.403993 0.031 Uiso 1 1 calc R U . . .
C28 C 0.6795(3) 0.7601(8) 0.5288(3) 0.0360(16) Uani 1 1 d . . . . .
H28 H 0.693065 0.844141 0.537306 0.043 Uiso 1 1 calc R U . . .
C82 C 0.6299(2) 0.1783(7) 0.1419(3) 0.0314(15) Uani 1 1 d . . . . .
H82A H 0.646589 0.111531 0.167920 0.038 Uiso 1 1 calc R U . . .
H82B H 0.624336 0.142081 0.109477 0.038 Uiso 1 1 calc R U . . .
C41 C 0.7743(3) 0.5533(8) 0.1802(3) 0.0378(17) Uani 1 1 d . . . . .
H41 H 0.775174 0.473206 0.165973 0.045 Uiso 1 1 calc R U . . .
C50 C 0.8259(3) 0.1685(7) 0.1961(2) 0.0321(16) Uani 1 1 d . . . . .
H50 H 0.860403 0.139882 0.204593 0.039 Uiso 1 1 calc R U . . .
C69 C 0.8314(3) -0.0092(7) 0.1141(3) 0.0363(17) Uani 1 1 d . . . . .
C84 C 0.5326(3) 0.1159(7) 0.1087(3) 0.0351(16) Uani 1 1 d . . . . .
H84A H 0.545715 0.030215 0.122795 0.042 Uiso 1 1 calc R U . . .
H84B H 0.502108 0.135275 0.114136 0.042 Uiso 1 1 calc R U . . .
C29 C 0.6435(3) 0.8740(7) 0.4195(3) 0.0346(17) Uani 1 1 d . . . . .
C5 C 0.8577(3) 0.6529(7) 0.4195(2) 0.0298(15) Uani 1 1 d . . . . .
H5A H 0.894604 0.622961 0.433284 0.036 Uiso 1 1 calc R U . . .
H5B H 0.844207 0.668833 0.383116 0.036 Uiso 1 1 calc R U . . .
C92 C 0.6484(3) 0.3916(7) 0.1132(3) 0.0348(16) Uani 1 1 d . . . . .
H92A H 0.613235 0.421752 0.106964 0.042 Uiso 1 1 calc R U . . .
H92B H 0.672708 0.465188 0.125964 0.042 Uiso 1 1 calc R U . . .
C44 C 0.7731(3) 0.7955(7) 0.2221(3) 0.0360(16) Uani 1 1 d . . . . .
C49 C 0.8175(3) 0.2324(6) 0.2320(2) 0.0262(14) Uani 1 1 d . . . . .
C98 C 0.6266(3) 0.6355(9) 0.2461(3) 0.0411(19) Uani 1 1 d . . . . .
C56 C 0.9071(3) 0.1618(8) 0.3004(3) 0.0354(17) Uani 1 1 d . . . . .
C62 C 0.8835(3) 0.3980(7) 0.2848(3) 0.0326(16) Uani 1 1 d . . . . .
C68 C 0.7922(3) 0.0983(8) 0.1036(2) 0.0370(17) Uani 1 1 d . . . . .
H68 H 0.757117 0.063909 0.078452 0.044 Uiso 1 1 calc R U . . .
C103 C 0.6330(3) 0.7659(8) 0.2526(3) 0.043(2) Uani 1 1 d . . . . .
H103 H 0.640193 0.801986 0.284057 0.051 Uiso 1 1 calc R U . . .
C61 C 0.9059(3) 0.0589(8) 0.3284(3) 0.0408(18) Uani 1 1 d . . . . .
H61 H 0.878208 0.052925 0.336852 0.049 Uiso 1 1 calc R U . . .
C6 C 0.8581(3) 0.7789(7) 0.4447(3) 0.0384(17) Uani 1 1 d . . . . .
H6A H 0.864023 0.761551 0.479207 0.046 Uiso 1 1 calc R U . . .
H6B H 0.823075 0.819647 0.425813 0.046 Uiso 1 1 calc R U . . .
C24 C 0.6552(3) 0.5801(8) 0.4746(3) 0.0454(19) Uani 1 1 d . . . . .
H24 H 0.652020 0.538736 0.445349 0.054 Uiso 1 1 calc R U . . .
C55 C 0.8640(2) 0.2604(7) 0.2837(2) 0.0272(14) Uani 1 1 d . . . . .
H55 H 0.850025 0.257162 0.308257 0.033 Uiso 1 1 calc R U . . .
C63 C 0.8917(3) 0.4773(8) 0.3246(3) 0.0380(17) Uani 1 1 d . . . . .
H63 H 0.886332 0.446546 0.351382 0.046 Uiso 1 1 calc R U . . .
C85 C 0.5139(3) 0.1120(7) 0.0529(3) 0.0366(17) Uani 1 1 d . . . . .
H85A H 0.489988 0.038177 0.038249 0.044 Uiso 1 1 calc R U . . .
H85B H 0.544639 0.099088 0.047165 0.044 Uiso 1 1 calc R U . . .
C83 C 0.5759(3) 0.2127(8) 0.1376(3) 0.0367(17) Uani 1 1 d . . . . .
H83A H 0.579995 0.221661 0.171834 0.044 Uiso 1 1 calc R U . . .
H83B H 0.564759 0.296498 0.120684 0.044 Uiso 1 1 calc R U . . .
C15 C 0.8491(2) 0.4947(7) 0.4791(3) 0.0327(16) Uani 1 1 d . . . . .
H15A H 0.822302 0.442994 0.482680 0.039 Uiso 1 1 calc R U . . .
H15B H 0.858148 0.567862 0.502482 0.039 Uiso 1 1 calc R U . . .
C42 C 0.7806(3) 0.6671(8) 0.1593(3) 0.044(2) Uani 1 1 d . . . . .
H42 H 0.784983 0.662835 0.130161 0.053 Uiso 1 1 calc R U . . .
C14 C 0.8984(3) 0.4136(8) 0.4946(3) 0.0415(18) Uani 1 1 d . . . . .
H14A H 0.887505 0.324952 0.483224 0.050 Uiso 1 1 calc R U . . .
H14B H 0.917595 0.445953 0.477016 0.050 Uiso 1 1 calc R U . . .
C60 C 0.9438(3) -0.0353(8) 0.3443(3) 0.053(2) Uani 1 1 d . . . . .
H60 H 0.942405 -0.104540 0.363895 0.063 Uiso 1 1 calc R U . . .
C67 C 0.8913(3) 0.4472(8) 0.2461(3) 0.045(2) Uani 1 1 d . . . . .
H67 H 0.885285 0.394516 0.218349 0.054 Uiso 1 1 calc R U . . .
C45 C 0.7717(3) 0.9085(8) 0.2466(3) 0.048(2) Uani 1 1 d . . . . .
H45 H 0.776100 0.988285 0.234190 0.058 Uiso 1 1 calc R U . . .
C43 C 0.7806(3) 0.7824(8) 0.1791(3) 0.046(2) Uani 1 1 d . . . . .
H43 H 0.785686 0.856607 0.163918 0.056 Uiso 1 1 calc R U . . .
C27 C 0.6650(3) 0.6926(10) 0.5604(3) 0.055(2) Uani 1 1 d . . . . .
H27 H 0.668237 0.731911 0.590065 0.066 Uiso 1 1 calc R U . . .
C86 C 0.4848(3) 0.2341(8) 0.0256(3) 0.0432(19) Uani 1 1 d . . . . .
H86A H 0.448918 0.233194 0.022356 0.052 Uiso 1 1 calc R U . . .
H86B H 0.503666 0.308723 0.046484 0.052 Uiso 1 1 calc R U . . .
C13 C 0.9360(4) 0.4128(10) 0.5511(3) 0.061(3) Uani 1 1 d . . . . .
H13A H 0.916041 0.386265 0.568648 0.073 Uiso 1 1 calc R U . . .
H13B H 0.963593 0.347847 0.558231 0.073 Uiso 1 1 calc R U . . .
C34 C 0.5914(3) 0.8505(10) 0.4059(3) 0.053(2) Uani 1 1 d . . . . .
H34 H 0.582343 0.775257 0.417511 0.064 Uiso 1 1 calc R U . . .
C70 C 0.8126(3) -0.1201(8) 0.0847(3) 0.047(2) Uani 1 1 d . . . . .
H70 H 0.776407 -0.125257 0.060492 0.056 Uiso 1 1 calc R U . . .
C87 C 0.4802(3) 0.2499(8) -0.0264(3) 0.0420(18) Uani 1 1 d . . . . .
H87A H 0.464928 0.170893 -0.045872 0.050 Uiso 1 1 calc R U . . .
H87B H 0.455253 0.320231 -0.043956 0.050 Uiso 1 1 calc R U . . .
C11 C 0.9989(3) 0.5877(10) 0.5532(3) 0.060(3) Uani 1 1 d . . . . .
H11A H 0.980982 0.578526 0.516180 0.072 Uiso 1 1 calc R U . . .
H11B H 1.031001 0.533920 0.567063 0.072 Uiso 1 1 calc R U . . .
C66 C 0.9076(3) 0.5713(9) 0.2475(4) 0.054(2) Uani 1 1 d . . . . .
H66 H 0.913151 0.603504 0.221056 0.065 Uiso 1 1 calc R U . . .
C99 C 0.6149(3) 0.5884(10) 0.1992(3) 0.057(3) Uani 1 1 d . . . . .
H99 H 0.609174 0.499577 0.192850 0.068 Uiso 1 1 calc R U . . .
C57 C 0.9479(3) 0.1668(9) 0.2888(3) 0.052(2) Uani 1 1 d . . . . .
H57 H 0.950398 0.236435 0.269873 0.063 Uiso 1 1 calc R U . . .
C46 C 0.7643(3) 0.9053(8) 0.2876(3) 0.046(2) Uani 1 1 d . . . . .
H46 H 0.763990 0.983208 0.303530 0.055 Uiso 1 1 calc R U . . .
C74 C 0.8841(3) -0.0078(10) 0.1488(3) 0.058(2) Uani 1 1 d . . . . .
H74 H 0.898923 0.066087 0.168717 0.069 Uiso 1 1 calc R U . . .
C7 C 0.9004(3) 0.8718(9) 0.4475(4) 0.056(2) Uani 1 1 d . . . . .
H7A H 0.895511 0.885108 0.413120 0.067 Uiso 1 1 calc R U . . .
H7B H 0.895073 0.954911 0.459896 0.067 Uiso 1 1 calc R U . . .
C26 C 0.6464(4) 0.5719(10) 0.5491(4) 0.062(3) Uani 1 1 d . . . . .
H26 H 0.637084 0.526451 0.570895 0.075 Uiso 1 1 calc R U . . .
C91 C 0.6441(4) 0.3514(9) 0.0626(3) 0.061(3) Uani 1 1 d . . . . .
H91A H 0.679925 0.350554 0.065712 0.073 Uiso 1 1 calc R U . . .
H91B H 0.630134 0.263452 0.054847 0.073 Uiso 1 1 calc R U . . .
C75 C 0.8038(3) 0.2083(9) 0.0777(3) 0.048(2) Uani 1 1 d . . . . .
C25 C 0.6411(4) 0.5163(9) 0.5065(4) 0.060(3) Uani 1 1 d . . . . .
H25 H 0.627497 0.432137 0.498409 0.072 Uiso 1 1 calc R U . . .
C73 C 0.9159(4) -0.1128(12) 0.1551(4) 0.070(3) Uani 1 1 d . . . . .
H73 H 0.952033 -0.110849 0.179787 0.083 Uiso 1 1 calc R U . . .
C64 C 0.9078(4) 0.6011(9) 0.3249(4) 0.059(2) Uani 1 1 d . . . . .
H64 H 0.913440 0.655170 0.352227 0.070 Uiso 1 1 calc R U . . .
C102 C 0.6293(4) 0.8451(10) 0.2146(3) 0.059(3) Uani 1 1 d . . . . .
H102 H 0.634833 0.934105 0.220327 0.070 Uiso 1 1 calc R U . . .
C58 C 0.9855(3) 0.0701(10) 0.3046(4) 0.065(3) Uani 1 1 d . . . . .
H58 H 1.013247 0.074160 0.296034 0.078 Uiso 1 1 calc R U . . .
C8 C 0.9569(3) 0.8287(10) 0.4812(4) 0.070(3) Uani 1 1 d . . . . .
H8A H 0.981212 0.888479 0.477146 0.084 Uiso 1 1 calc R U . . .
H8B H 0.961948 0.743487 0.470094 0.084 Uiso 1 1 calc R U . . .
C65 C 0.9156(4) 0.6478(9) 0.2870(4) 0.059(2) Uani 1 1 d . . . . .
H65 H 0.926757 0.733475 0.288104 0.071 Uiso 1 1 calc R U . . .
C71 C 0.8448(4) -0.2198(9) 0.0900(4) 0.059(2) Uani 1 1 d . . . . .
H71 H 0.830908 -0.290520 0.067920 0.071 Uiso 1 1 calc R U . . .
C59 C 0.9833(3) -0.0282(10) 0.3316(4) 0.064(3) Uani 1 1 d . . . . .
H59 H 1.009274 -0.093286 0.342004 0.076 Uiso 1 1 calc R U . . .
C72 C 0.8952(5) -0.2218(10) 0.1253(4) 0.068(3) Uani 1 1 d . . . . .
H72 H 0.916521 -0.294896 0.130051 0.081 Uiso 1 1 calc R U . . .
C9 C 0.9717(4) 0.8220(11) 0.5369(4) 0.076(3) Uani 1 1 d . . . . .
H9A H 0.982994 0.907604 0.552008 0.092 Uiso 1 1 calc R U . . .
H9B H 0.939977 0.798197 0.539803 0.092 Uiso 1 1 calc R U . . .
C12 C 0.9626(3) 0.5385(12) 0.5728(3) 0.070(3) Uani 1 1 d . . . . .
H12A H 0.983248 0.529494 0.609759 0.084 Uiso 1 1 calc R U . . .
H12B H 0.934946 0.603230 0.565675 0.084 Uiso 1 1 calc R U . . .
C100 C 0.6115(5) 0.6677(11) 0.1615(3) 0.086(4) Uani 1 1 d . . . . .
H100 H 0.604724 0.632246 0.130073 0.103 Uiso 1 1 calc R U . . .
C80 C 0.7758(4) 0.2194(9) 0.0263(3) 0.060(2) Uani 1 1 d . . . . .
H80 H 0.748047 0.161164 0.007527 0.072 Uiso 1 1 calc R U . . .
C10 C 1.0155(4) 0.7269(12) 0.5666(4) 0.083(4) Uani 1 1 d . . . . .
H10A H 1.027552 0.739552 0.602968 0.099 Uiso 1 1 calc R U . . .
H10B H 1.045694 0.744759 0.560557 0.099 Uiso 1 1 calc R U . . .
C88 C 0.5315(4) 0.2774(10) -0.0262(4) 0.067(3) Uani 1 1 d . . . . .
H88A H 0.525754 0.278879 -0.061225 0.081 Uiso 1 1 calc R U . . .
H88B H 0.557168 0.208994 -0.007861 0.081 Uiso 1 1 calc R U . . .
C101 C 0.6175(4) 0.7952(10) 0.1683(3) 0.077(4) Uani 1 1 d . . . . .
H101 H 0.613701 0.849346 0.141600 0.092 Uiso 1 1 calc R U . . .
C90 C 0.6093(5) 0.4371(10) 0.0193(4) 0.075(3) Uani 1 1 d . . . . .
H90A H 0.617031 0.526930 0.030381 0.089 Uiso 1 1 calc R U . . .
H90B H 0.618043 0.424809 -0.008411 0.089 Uiso 1 1 calc R U . . .
C89 C 0.5552(5) 0.4149(10) 0.0007(5) 0.078(3) Uani 1 1 d . . . . .
H89A H 0.535732 0.482794 -0.023883 0.093 Uiso 1 1 calc R U . . .
H89B H 0.547351 0.424494 0.029088 0.093 Uiso 1 1 calc R U . . .
C76 C 0.8424(5) 0.2981(11) 0.1022(4) 0.078(3) Uani 1 1 d . . . . .
H76 H 0.862541 0.293207 0.137761 0.094 Uiso 1 1 calc R U . . .
C30 C 0.6552(5) 0.9823(11) 0.4020(5) 0.085(4) Uani 1 1 d . . . . .
H30 H 0.690850 1.001177 0.411017 0.103 Uiso 1 1 calc R U . . .
C33 C 0.5522(5) 0.9340(15) 0.3757(4) 0.096(5) Uani 1 1 d . . . . .
H33 H 0.516483 0.915447 0.366579 0.115 Uiso 1 1 calc R U . . .
C78 C 0.8255(8) 0.4042(14) 0.0267(6) 0.114(6) Uani 1 1 d . . . . .
H78 H 0.832189 0.471080 0.009329 0.137 Uiso 1 1 calc R U . . .
C79 C 0.7876(7) 0.3157(14) 0.0012(5) 0.100(5) Uani 1 1 d . . . . .
H79 H 0.768759 0.319302 -0.034445 0.120 Uiso 1 1 calc R U . . .
C77 C 0.8536(6) 0.3948(12) 0.0778(6) 0.105(5) Uani 1 1 d . . . . .
H77 H 0.880634 0.454639 0.096519 0.126 Uiso 1 1 calc R U . . .
C31 C 0.6149(7) 1.0663(14) 0.3706(6) 0.129(7) Uani 1 1 d . . . . .
H31 H 0.623067 1.140093 0.357401 0.155 Uiso 1 1 calc R U . . .
C32 C 0.5641(7) 1.0414(17) 0.3592(5) 0.139(8) Uani 1 1 d . . . . .
H32 H 0.537025 1.100107 0.339420 0.166 Uiso 1 1 calc R U . . .
C39 C 0.5774(5) 0.5451(13) 0.2851(5) 0.028(2) Uani 0.638(10) 1 d . U P A 1
C35 C 0.4825(7) 0.5196(18) 0.2860(6) 0.056(3) Uani 0.638(10) 1 d . U P A 1
H35 H 0.449812 0.509212 0.286083 0.067 Uiso 0.638(10) 1 calc R U P A 1
C94 C 0.5430(5) 0.6471(13) 0.2720(4) 0.039(3) Uani 0.638(10) 1 d . U P A 1
H94 H 0.552127 0.724974 0.262044 0.047 Uiso 0.638(10) 1 calc R U P A 1
C38 C 0.5644(6) 0.4349(15) 0.2989(6) 0.049(3) Uani 0.638(10) 1 d . U P A 1
H38 H 0.587874 0.364414 0.309182 0.058 Uiso 0.638(10) 1 calc R U P A 1
C48 C 0.4954(5) 0.6381(15) 0.2731(5) 0.050(3) Uani 0.638(10) 1 d . U P A 1
H48 H 0.472484 0.709258 0.265461 0.060 Uiso 0.638(10) 1 calc R U P A 1
C19 C 0.5143(6) 0.4261(16) 0.2977(6) 0.060(3) Uani 0.638(10) 1 d . U P A 1
H19 H 0.504351 0.346969 0.305963 0.071 Uiso 0.638(10) 1 calc R U P A 1
C106 C 0.5879(8) 0.400(2) 0.3288(9) 0.042(4) Uani 0.362(10) 1 d D U P A 2
H106 H 0.619729 0.353454 0.346565 0.050 Uiso 0.362(10) 1 calc R U P A 2
C105 C 0.5451(7) 0.374(2) 0.3368(9) 0.052(5) Uani 0.362(10) 1 d D U P A 2
H105 H 0.547981 0.312394 0.361012 0.063 Uiso 0.362(10) 1 calc R U P A 2
C96 C 0.5359(7) 0.555(2) 0.2686(8) 0.046(4) Uani 0.362(10) 1 d D U P A 2
H96 H 0.533179 0.617172 0.244681 0.055 Uiso 0.362(10) 1 calc R U P A 2
C95 C 0.5840(8) 0.494(2) 0.2949(8) 0.034(5) Uani 0.362(10) 1 d D U P A 2
C104 C 0.4984(9) 0.440(2) 0.3091(9) 0.058(5) Uani 0.362(10) 1 d D U P A 2
H104 H 0.469379 0.419096 0.314494 0.070 Uiso 0.362(10) 1 calc R U P A 2
C97 C 0.4911(10) 0.533(3) 0.2738(11) 0.060(5) Uani 0.362(10) 1 d D U P A 2
H97 H 0.458844 0.577826 0.255138 0.072 Uiso 0.362(10) 1 calc R U P A 2

loop_
_atom_site_aniso_label
_atom_site_aniso_U_11
_atom_site_aniso_U_22
_atom_site_aniso_U_33
_atom_site_aniso_U_23
_atom_site_aniso_U_13
_atom_site_aniso_U_12
Br1 0.0459(5) 0.0472(5) 0.0381(4) -0.0042(4) 0.0168(4) 0.0007(4)
Br2 0.0380(4) 0.0551(5) 0.0517(5) -0.0119(4) 0.0252(4) -0.0211(4)
Ni1 0.0356(5) 0.0319(5) 0.0336(5) -0.0059(4) 0.0242(4) -0.0089(4)
N2 0.014(2) 0.034(3) 0.018(2) -0.005(2) 0.008(2) -0.002(2)
N1 0.019(3) 0.029(3) 0.023(3) -0.005(2) 0.012(2) -0.005(2)
C2 0.010(3) 0.027(3) 0.022(3) -0.005(3) 0.006(2) 0.001(2)
C22 0.021(3) 0.030(4) 0.026(3) -0.006(3) 0.015(3) -0.004(3)
C3 0.019(3) 0.029(3) 0.022(3) -0.006(3) 0.013(3) -0.006(3)
C37 0.022(3) 0.033(4) 0.029(3) 0.000(3) 0.015(3) 0.001(3)
C17 0.020(3) 0.027(3) 0.019(3) -0.004(2) 0.007(3) -0.007(3)
C4 0.024(3) 0.025(3) 0.029(3) -0.005(3) 0.018(3) 0.001(3)
C1 0.018(3) 0.033(4) 0.020(3) -0.003(3) 0.013(3) -0.003(3)
C20 0.021(3) 0.031(4) 0.021(3) 0.003(3) 0.011(3) 0.001(3)
C18 0.013(3) 0.032(4) 0.023(3) 0.002(3) 0.008(3) 0.003(2)
C81 0.020(3) 0.043(4) 0.030(3) -0.015(3) 0.011(3) 0.005(3)
C16 0.025(3) 0.029(3) 0.024(3) -0.001(3) 0.018(3) 0.001(3)
C23 0.022(3) 0.034(4) 0.027(3) 0.003(3) 0.013(3) 0.005(3)
C21 0.017(3) 0.043(4) 0.023(3) 0.000(3) 0.009(3) 0.006(3)
C47 0.026(4) 0.043(4) 0.033(3) -0.005(3) 0.016(3) 0.006(3)
C36 0.021(3) 0.035(4) 0.027(3) -0.001(3) 0.010(3) -0.003(3)
C40 0.020(3) 0.034(4) 0.029(3) -0.004(3) 0.013(3) -0.008(3)
C93 0.013(3) 0.065(5) 0.025(3) -0.016(3) 0.009(3) 0.000(3)
C51 0.028(4) 0.037(4) 0.026(3) -0.013(3) 0.015(3) 0.002(3)
C52 0.019(3) 0.049(4) 0.026(3) -0.008(3) 0.008(3) 0.004(3)
C53 0.025(3) 0.028(3) 0.027(3) -0.013(3) 0.014(3) -0.006(3)
C54 0.015(3) 0.043(4) 0.023(3) -0.012(3) 0.011(3) -0.006(3)
C28 0.029(4) 0.050(5) 0.032(4) -0.001(3) 0.017(3) 0.000(3)
C82 0.019(3) 0.044(4) 0.032(3) -0.008(3) 0.013(3) -0.001(3)
C41 0.035(4) 0.051(5) 0.036(4) -0.011(3) 0.024(3) -0.009(3)
C50 0.022(3) 0.045(4) 0.036(4) -0.006(3) 0.019(3) 0.006(3)
C69 0.036(4) 0.049(5) 0.033(4) -0.001(3) 0.024(3) 0.004(3)
C84 0.022(4) 0.040(4) 0.047(4) 0.010(3) 0.019(3) 0.004(3)
C29 0.045(4) 0.041(4) 0.031(4) 0.003(3) 0.028(3) 0.012(3)
C5 0.021(3) 0.044(4) 0.029(3) -0.002(3) 0.016(3) -0.001(3)
C92 0.018(3) 0.035(4) 0.043(4) -0.005(3) 0.007(3) -0.002(3)
C44 0.039(4) 0.031(4) 0.042(4) 0.009(3) 0.023(3) 0.002(3)
C49 0.025(3) 0.027(3) 0.029(3) -0.005(3) 0.014(3) -0.001(3)
C98 0.019(4) 0.072(6) 0.027(4) -0.008(4) 0.006(3) 0.013(3)
C56 0.015(3) 0.053(5) 0.031(4) -0.020(3) 0.005(3) -0.009(3)
C62 0.022(4) 0.042(4) 0.037(4) -0.009(3) 0.017(3) -0.006(3)
C68 0.026(4) 0.062(5) 0.027(4) -0.009(3) 0.016(3) 0.006(3)
C103 0.031(4) 0.066(6) 0.028(4) 0.003(4) 0.012(3) 0.025(4)
C61 0.029(4) 0.047(5) 0.043(4) -0.015(4) 0.014(3) -0.003(3)
C6 0.029(4) 0.044(4) 0.043(4) -0.008(3) 0.017(3) -0.009(3)
C24 0.048(5) 0.040(5) 0.059(5) 0.003(4) 0.034(4) -0.001(4)
C55 0.018(3) 0.040(4) 0.027(3) -0.009(3) 0.013(3) -0.004(3)
C63 0.019(4) 0.056(5) 0.036(4) -0.010(4) 0.011(3) -0.005(3)
C85 0.027(4) 0.028(4) 0.048(4) -0.006(3) 0.012(3) -0.005(3)
C83 0.019(3) 0.057(5) 0.034(4) -0.009(3) 0.012(3) 0.007(3)
C15 0.015(3) 0.045(4) 0.035(4) 0.007(3) 0.010(3) 0.001(3)
C42 0.061(5) 0.049(5) 0.036(4) -0.002(4) 0.033(4) -0.016(4)
C14 0.021(4) 0.057(5) 0.042(4) -0.002(4) 0.011(3) 0.009(3)
C60 0.042(5) 0.047(5) 0.053(5) -0.006(4) 0.009(4) 0.014(4)
C67 0.042(5) 0.060(5) 0.042(4) -0.014(4) 0.027(4) -0.012(4)
C45 0.049(5) 0.042(5) 0.057(5) 0.009(4) 0.028(4) 0.003(4)
C43 0.052(5) 0.046(5) 0.045(4) 0.012(4) 0.026(4) -0.011(4)
C27 0.050(5) 0.088(7) 0.036(4) 0.021(5) 0.027(4) 0.020(5)
C86 0.037(4) 0.044(5) 0.040(4) -0.001(3) 0.012(4) 0.016(4)
C13 0.043(5) 0.097(8) 0.042(5) 0.019(5) 0.019(4) 0.027(5)
C34 0.045(5) 0.081(7) 0.041(4) 0.018(4) 0.026(4) 0.026(5)
C70 0.040(5) 0.060(6) 0.054(5) -0.004(4) 0.033(4) -0.004(4)
C87 0.042(5) 0.035(4) 0.040(4) 0.000(3) 0.012(4) 0.009(3)
C11 0.031(5) 0.094(8) 0.043(5) -0.026(5) 0.008(4) 0.006(5)
C66 0.050(5) 0.061(6) 0.070(6) 0.004(5) 0.043(5) -0.019(4)
C99 0.049(5) 0.080(7) 0.025(4) -0.012(4) 0.005(4) 0.031(5)
C57 0.032(4) 0.066(6) 0.062(5) -0.007(5) 0.025(4) -0.003(4)
C46 0.043(5) 0.040(5) 0.053(5) -0.004(4) 0.021(4) 0.006(4)
C74 0.042(5) 0.089(7) 0.046(5) -0.016(5) 0.024(4) 0.011(5)
C7 0.052(6) 0.048(5) 0.077(6) -0.006(5) 0.037(5) -0.023(4)
C26 0.064(6) 0.078(7) 0.072(6) 0.045(6) 0.053(5) 0.028(5)
C91 0.085(7) 0.051(5) 0.047(5) 0.015(4) 0.032(5) 0.025(5)
C75 0.056(5) 0.059(6) 0.044(4) 0.002(4) 0.037(4) 0.021(4)
C25 0.072(7) 0.039(5) 0.093(7) 0.022(5) 0.058(6) 0.001(4)
C73 0.046(6) 0.118(9) 0.050(5) 0.015(6) 0.028(5) 0.038(6)
C64 0.058(6) 0.067(6) 0.062(6) -0.023(5) 0.038(5) -0.018(5)
C102 0.058(6) 0.068(6) 0.046(5) 0.015(4) 0.022(4) 0.041(5)
C58 0.024(4) 0.071(7) 0.100(8) -0.027(6) 0.028(5) -0.004(4)
C8 0.040(5) 0.077(7) 0.101(8) -0.033(6) 0.040(5) -0.027(5)
C65 0.054(6) 0.055(6) 0.080(7) -0.021(5) 0.041(5) -0.022(4)
C71 0.073(7) 0.052(6) 0.080(7) 0.005(5) 0.058(6) 0.004(5)
C59 0.030(5) 0.059(6) 0.085(7) -0.025(5) 0.014(5) 0.009(4)
C72 0.095(9) 0.069(7) 0.066(6) 0.016(5) 0.060(6) 0.033(6)
C9 0.045(6) 0.088(8) 0.075(7) -0.049(6) 0.011(5) -0.007(5)
C12 0.035(5) 0.138(10) 0.028(4) -0.017(5) 0.008(4) 0.022(6)
C100 0.136(10) 0.089(8) 0.031(5) 0.013(5) 0.038(6) 0.077(8)
C80 0.071(6) 0.059(6) 0.052(5) -0.002(4) 0.031(5) 0.021(5)
C10 0.030(5) 0.123(10) 0.071(6) -0.059(7) 0.004(5) -0.003(6)
C88 0.050(6) 0.075(7) 0.073(6) 0.029(5) 0.026(5) 0.019(5)
C101 0.106(9) 0.084(8) 0.048(5) 0.026(5) 0.044(6) 0.071(7)
C90 0.094(9) 0.060(7) 0.063(6) 0.002(5) 0.032(6) -0.003(6)
C89 0.083(8) 0.049(6) 0.105(9) 0.028(6) 0.048(7) 0.016(6)
C76 0.101(9) 0.086(8) 0.064(6) -0.004(6) 0.051(7) -0.012(7)
C30 0.081(8) 0.084(8) 0.123(10) 0.057(7) 0.075(8) 0.032(6)
C33 0.068(8) 0.170(14) 0.062(6) 0.049(8) 0.041(6) 0.058(8)
C78 0.186(17) 0.078(10) 0.133(13) 0.051(9) 0.120(13) 0.053(11)
C79 0.156(14) 0.088(10) 0.081(8) 0.040(8) 0.078(10) 0.043(10)
C77 0.149(13) 0.081(9) 0.120(11) 0.020(8) 0.091(11) -0.018(9)
C31 0.146(14) 0.109(11) 0.191(16) 0.113(11) 0.128(13) 0.083(10)
C32 0.139(13) 0.192(16) 0.127(12) 0.124(12) 0.098(11) 0.135(13)
C39 0.022(5) 0.041(6) 0.030(5) -0.003(4) 0.018(4) -0.004(4)
C35 0.046(6) 0.069(6) 0.059(6) 0.001(6) 0.031(5) -0.009(5)
C94 0.034(5) 0.043(6) 0.042(5) 0.000(4) 0.020(4) 0.001(4)
C38 0.044(5) 0.049(5) 0.059(5) -0.001(5) 0.029(4) 0.001(5)
C48 0.039(5) 0.062(6) 0.051(5) -0.003(5) 0.024(4) -0.001(5)
C19 0.051(6) 0.059(6) 0.078(6) -0.006(5) 0.038(5) -0.019(5)
C106 0.039(7) 0.044(7) 0.045(7) -0.006(6) 0.022(6) -0.006(6)
C105 0.051(7) 0.054(7) 0.060(7) -0.011(6) 0.033(6) -0.009(6)
C96 0.038(6) 0.054(7) 0.048(6) -0.005(6) 0.022(5) 0.001(6)
C95 0.030(7) 0.035(8) 0.039(7) -0.007(6) 0.019(5) 0.004(6)
C104 0.052(7) 0.062(8) 0.069(7) -0.015(7) 0.036(6) -0.006(7)
C97 0.053(7) 0.065(7) 0.062(7) -0.004(6) 0.027(6) -0.004(6)

loop_
_atom_type_symbol
_atom_type_description
_atom_type_scat_dispersion_real
_atom_type_scat_dispersion_imag
_atom_type_scat_source
C C 0.0033 0.0016 'International Tables Vol C Tables 4.2.6.8 and 6.1.1.4'
H H 0.0000 0.0000 'International Tables Vol C Tables 4.2.6.8 and 6.1.1.4'
Br Br -0.2901 2.4595 'International Tables Vol C Tables 4.2.6.8 and 6.1.1.4'
N N 0.0061 0.0033 'International Tables Vol C Tables 4.2.6.8 and 6.1.1.4'
Ni Ni 0.3393 1.1124 'International Tables Vol C Tables 4.2.6.8 and 6.1.1.4'

loop_
_geom_angle_atom_site_label_1
_geom_angle_atom_site_label_2
_geom_angle_atom_site_label_3
_geom_angle
_geom_angle_site_symmetry_1
_geom_angle_site_symmetry_3
_geom_angle_publ_flag
Br2 Ni1 Br1 121.39(5) . . ?
N2 Ni1 Br1 110.31(14) . . ?
N2 Ni1 Br2 113.12(14) . . ?
N2 Ni1 N1 83.2(2) . . ?
N1 Ni1 Br1 113.70(15) . . ?
N1 Ni1 Br2 108.81(14) . . ?
C2 N2 Ni1 110.9(4) . . ?
C2 N2 C3 117.4(5) . . ?
C3 N2 Ni1 131.7(4) . . ?
C4 N1 Ni1 130.6(4) . . ?
C1 N1 Ni1 110.6(4) . . ?
C1 N1 C4 118.8(5) . . ?
N2 C2 C37 134.9(6) . . ?
N2 C2 C1 117.7(5) . . ?
C37 C2 C1 107.4(5) . . ?
C16 C22 H22 107.4 . . ?
C23 C22 H22 107.4 . . ?
C23 C22 C16 112.1(5) . . ?
C23 C22 C29 111.4(5) . . ?
C29 C22 H22 107.4 . . ?
C29 C22 C16 111.0(5) . . ?
C20 C3 N2 117.6(5) . . ?
C20 C3 C18 121.5(5) . . ?
C18 C3 N2 120.9(5) . . ?
C47 C37 C2 135.7(6) . . ?
C47 C37 C36 119.0(6) . . ?
C36 C37 C2 105.3(5) . . ?
C18 C17 H17 118.3 . . ?
C18 C17 C16 123.4(5) . . ?
C16 C17 H17 118.3 . . ?
C53 C4 N1 120.1(5) . . ?
C49 C4 N1 118.4(5) . . ?
C49 C4 C53 121.5(5) . . ?
N1 C1 C2 117.5(5) . . ?
N1 C1 C40 135.8(6) . . ?
C40 C1 C2 106.7(5) . . ?
C3 C20 C93 122.5(5) . . ?
C21 C20 C3 118.0(6) . . ?
C21 C20 C93 119.5(6) . . ?
C3 C18 C54 122.7(5) . . ?
C17 C18 C3 116.9(5) . . ?
C17 C18 C54 120.4(5) . . ?
C53 C81 H81 106.6 . . ?
C53 C81 C92 112.5(6) . . ?
C82 C81 H81 106.6 . . ?
C82 C81 C53 111.3(6) . . ?
C82 C81 C92 112.6(5) . . ?
C92 C81 H81 106.6 . . ?
C17 C16 C22 120.8(5) . . ?
C21 C16 C22 121.6(5) . . ?
C21 C16 C17 117.6(5) . . ?
C28 C23 C22 117.9(6) . . ?
C24 C23 C22 123.6(6) . . ?
C24 C23 C28 118.5(7) . . ?
C20 C21 H21 118.9 . . ?
C16 C21 C20 122.2(6) . . ?
C16 C21 H21 118.9 . . ?
C37 C47 H47 120.8 . . ?
C37 C47 C46 118.4(6) . . ?
C46 C47 H47 120.8 . . ?
C40 C36 C37 113.8(6) . . ?
C44 C36 C37 122.6(6) . . ?
C44 C36 C40 123.6(6) . . ?
C36 C40 C1 106.7(5) . . ?
C41 C40 C1 134.4(6) . . ?
C41 C40 C36 118.9(6) . . ?
C20 C93 H93 108.6 . . ?
C20 C93 H93A 102.7 . . ?
C20 C93 C39 112.1(6) . . ?
C20 C93 C95 107.1(9) . . ?
C98 C93 C20 113.0(6) . . ?
C98 C93 H93 108.6 . . ?
C98 C93 H93A 102.7 . . ?
C98 C93 C39 105.9(7) . . ?
C98 C93 C95 125.5(8) . . ?
C39 C93 H93 108.6 . . ?
C95 C93 H93A 102.7 . . ?
C52 C51 C50 117.8(6) . . ?
C52 C51 C68 117.3(6) . . ?
C50 C51 C68 124.5(6) . . ?
C51 C52 H52 118.4 . . ?
C53 C52 C51 123.2(6) . . ?
C53 C52 H52 118.4 . . ?
C4 C53 C81 123.7(5) . . ?
C52 C53 C4 117.4(6) . . ?
C52 C53 C81 118.9(5) . . ?
C18 C54 H54 106.6 . . ?
C18 C54 C5 111.7(6) . . ?
C18 C54 C15 112.2(5) . . ?
C5 C54 H54 106.6 . . ?
C15 C54 H54 106.6 . . ?
C15 C54 C5 112.6(5) . . ?
C23 C28 H28 120.2 . . ?
C23 C28 C27 119.6(8) . . ?
C27 C28 H28 120.2 . . ?
C81 C82 H82A 108.8 . . ?
C81 C82 H82B 108.8 . . ?
C81 C82 C83 113.7(6) . . ?
H82A C82 H82B 107.7 . . ?
C83 C82 H82A 108.8 . . ?
C83 C82 H82B 108.8 . . ?
C40 C41 H41 120.9 . . ?
C40 C41 C42 118.1(7) . . ?
C42 C41 H41 120.9 . . ?
C51 C50 H50 119.3 . . ?
C51 C50 C49 121.4(6) . . ?
C49 C50 H50 119.3 . . ?
C70 C69 C68 117.3(7) . . ?
C74 C69 C68 126.4(8) . . ?
C74 C69 C70 116.3(8) . . ?
H84A C84 H84B 107.5 . . ?
C85 C84 H84A 108.6 . . ?
C85 C84 H84B 108.6 . . ?
C85 C84 C83 114.8(6) . . ?
C83 C84 H84A 108.6 . . ?
C83 C84 H84B 108.6 . . ?
C34 C29 C22 122.7(7) . . ?
C30 C29 C22 119.2(7) . . ?
C30 C29 C34 118.0(8) . . ?
C54 C5 H5A 108.3 . . ?
C54 C5 H5B 108.3 . . ?
H5A C5 H5B 107.4 . . ?
C6 C5 C54 116.0(5) . . ?
C6 C5 H5A 108.3 . . ?
C6 C5 H5B 108.3 . . ?
C81 C92 H92A 107.9 . . ?
C81 C92 H92B 107.9 . . ?
H92A C92 H92B 107.2 . . ?
C91 C92 C81 117.5(6) . . ?
C91 C92 H92A 107.9 . . ?
C91 C92 H92B 107.9 . . ?
C36 C44 C45 116.8(6) . . ?
C36 C44 C43 115.1(7) . . ?
C45 C44 C43 128.1(7) . . ?
C4 C49 C55 121.6(5) . . ?
C50 C49 C4 118.6(6) . . ?
C50 C49 C55 119.8(6) . . ?
C103 C98 C93 122.8(6) . . ?
C103 C98 C99 116.8(8) . . ?
C99 C98 C93 120.4(8) . . ?
C61 C56 C55 119.1(6) . . ?
C61 C56 C57 117.2(7) . . ?
C57 C56 C55 123.7(8) . . ?
C63 C62 C55 119.5(6) . . ?
C63 C62 C67 118.5(7) . . ?
C67 C62 C55 122.0(6) . . ?
C51 C68 H68 105.8 . . ?
C69 C68 C51 117.2(6) . . ?
C69 C68 H68 105.8 . . ?
C75 C68 C51 111.0(6) . . ?
C75 C68 C69 110.3(6) . . ?
C75 C68 H68 105.8 . . ?
C98 C103 H103 119.2 . . ?
C102 C103 C98 121.7(8) . . ?
C102 C103 H103 119.2 . . ?
C56 C61 H61 119.0 . . ?
C60 C61 C56 121.9(8) . . ?
C60 C61 H61 119.0 . . ?
C5 C6 H6A 108.9 . . ?
C5 C6 H6B 108.9 . . ?
C5 C6 C7 113.3(6) . . ?
H6A C6 H6B 107.7 . . ?
C7 C6 H6A 108.9 . . ?
C7 C6 H6B 108.9 . . ?
C23 C24 H24 119.8 . . ?
C23 C24 C25 120.5(8) . . ?
C25 C24 H24 119.8 . . ?
C49 C55 C62 109.7(6) . . ?
C49 C55 H55 106.6 . . ?
C56 C55 C49 113.2(5) . . ?
C56 C55 C62 113.7(5) . . ?
C56 C55 H55 106.6 . . ?
C62 C55 H55 106.6 . . ?
C62 C63 H63 120.3 . . ?
C64 C63 C62 119.4(7) . . ?
C64 C63 H63 120.3 . . ?
C84 C85 H85A 109.0 . . ?
C84 C85 H85B 109.0 . . ?
C84 C85 C86 113.0(6) . . ?
H85A C85 H85B 107.8 . . ?
C86 C85 H85A 109.0 . . ?
C86 C85 H85B 109.0 . . ?
C82 C83 H83A 108.7 . . ?
C82 C83 H83B 108.7 . . ?
C84 C83 C82 114.3(6) . . ?
C84 C83 H83A 108.7 . . ?
C84 C83 H83B 108.7 . . ?
H83A C83 H83B 107.6 . . ?
C54 C15 H15A 108.8 . . ?
C54 C15 H15B 108.8 . . ?
C54 C15 C14 113.9(6) . . ?
H15A C15 H15B 107.7 . . ?
C14 C15 H15A 108.8 . . ?
C14 C15 H15B 108.8 . . ?
C41 C42 H42 118.7 . . ?
C43 C42 C41 122.6(7) . . ?
C43 C42 H42 118.7 . . ?
C15 C14 H14A 108.7 . . ?
C15 C14 H14B 108.7 . . ?
H14A C14 H14B 107.6 . . ?
C13 C14 C15 114.0(6) . . ?
C13 C14 H14A 108.7 . . ?
C13 C14 H14B 108.7 . . ?
C61 C60 H60 120.3 . . ?
C59 C60 C61 119.3(9) . . ?
C59 C60 H60 120.3 . . ?
C62 C67 H67 119.6 . . ?
C66 C67 C62 120.9(7) . . ?
C66 C67 H67 119.6 . . ?
C44 C45 H45 119.5 . . ?
C46 C45 C44 121.1(7) . . ?
C46 C45 H45 119.5 . . ?
C44 C43 H43 119.2 . . ?
C42 C43 C44 121.5(7) . . ?
C42 C43 H43 119.2 . . ?
C28 C27 H27 119.7 . . ?
C26 C27 C28 120.7(8) . . ?
C26 C27 H27 119.7 . . ?
C85 C86 H86A 108.8 . . ?
C85 C86 H86B 108.8 . . ?
H86A C86 H86B 107.7 . . ?
C87 C86 C85 113.6(6) . . ?
C87 C86 H86A 108.8 . . ?
C87 C86 H86B 108.8 . . ?
C14 C13 H13A 108.5 . . ?
C14 C13 H13B 108.5 . . ?
H13A C13 H13B 107.5 . . ?
C12 C13 C14 115.1(8) . . ?
C12 C13 H13A 108.5 . . ?
C12 C13 H13B 108.5 . . ?
C29 C34 H34 119.4 . . ?
C33 C34 C29 121.3(10) . . ?
C33 C34 H34 119.4 . . ?
C69 C70 H70 119.1 . . ?
C71 C70 C69 121.9(9) . . ?
C71 C70 H70 119.1 . . ?
C86 C87 H87A 108.6 . . ?
C86 C87 H87B 108.6 . . ?
H87A C87 H87B 107.6 . . ?
C88 C87 C86 114.5(7) . . ?
C88 C87 H87A 108.6 . . ?
C88 C87 H87B 108.6 . . ?
H11A C11 H11B 107.6 . . ?
C12 C11 H11A 108.7 . . ?
C12 C11 H11B 108.7 . . ?
C12 C11 C10 114.1(8) . . ?
C10 C11 H11A 108.7 . . ?
C10 C11 H11B 108.7 . . ?
C67 C66 H66 120.1 . . ?
C65 C66 C67 119.8(8) . . ?
C65 C66 H66 120.1 . . ?
C98 C99 H99 119.4 . . ?
C100 C99 C98 121.2(9) . . ?
C100 C99 H99 119.4 . . ?
C56 C57 H57 119.9 . . ?
C56 C57 C58 120.2(9) . . ?
C58 C57 H57 119.9 . . ?
C47 C46 H46 119.0 . . ?
C45 C46 C47 122.1(7) . . ?
C45 C46 H46 119.0 . . ?
C69 C74 H74 119.5 . . ?
C69 C74 C73 121.0(9) . . ?
C73 C74 H74 119.5 . . ?
C6 C7 H7A 108.6 . . ?
C6 C7 H7B 108.6 . . ?
H7A C7 H7B 107.6 . . ?
C8 C7 C6 114.8(8) . . ?
C8 C7 H7A 108.6 . . ?
C8 C7 H7B 108.6 . . ?
C27 C26 H26 120.1 . . ?
C25 C26 C27 119.7(8) . . ?
C25 C26 H26 120.1 . . ?
C92 C91 H91A 108.8 . . ?
C92 C91 H91B 108.8 . . ?
H91A C91 H91B 107.7 . . ?
C90 C91 C92 113.9(8) . . ?
C90 C91 H91A 108.8 . . ?
C90 C91 H91B 108.8 . . ?
C80 C75 C68 119.5(9) . . ?
C80 C75 C76 116.1(9) . . ?
C76 C75 C68 124.3(8) . . ?
C24 C25 H25 119.5 . . ?
C26 C25 C24 121.0(9) . . ?
C26 C25 H25 119.5 . . ?
C74 C73 H73 119.7 . . ?
C74 C73 C72 120.5(9) . . ?
C72 C73 H73 119.7 . . ?
C63 C64 H64 119.2 . . ?
C65 C64 C63 121.6(8) . . ?
C65 C64 H64 119.2 . . ?
C103 C102 H102 120.0 . . ?
C101 C102 C103 120.1(10) . . ?
C101 C102 H102 120.0 . . ?
C57 C58 H58 119.4 . . ?
C59 C58 C57 121.1(9) . . ?
C59 C58 H58 119.4 . . ?
C7 C8 H8A 108.9 . . ?
C7 C8 H8B 108.9 . . ?
C7 C8 C9 113.5(8) . . ?
H8A C8 H8B 107.7 . . ?
C9 C8 H8A 108.9 . . ?
C9 C8 H8B 108.9 . . ?
C66 C65 H65 120.1 . . ?
C64 C65 C66 119.8(9) . . ?
C64 C65 H65 120.1 . . ?
C70 C71 H71 119.0 . . ?
C72 C71 C70 122.1(10) . . ?
C72 C71 H71 119.0 . . ?
C60 C59 H59 119.9 . . ?
C58 C59 C60 120.2(9) . . ?
C58 C59 H59 119.9 . . ?
C73 C72 H72 121.0 . . ?
C71 C72 C73 118.1(9) . . ?
C71 C72 H72 121.0 . . ?
C8 C9 H9A 108.9 . . ?
C8 C9 H9B 108.9 . . ?
H9A C9 H9B 107.7 . . ?
C10 C9 C8 113.5(8) . . ?
C10 C9 H9A 108.9 . . ?
C10 C9 H9B 108.9 . . ?
C13 C12 C11 115.5(7) . . ?
C13 C12 H12A 108.4 . . ?
C13 C12 H12B 108.4 . . ?
C11 C12 H12A 108.4 . . ?
C11 C12 H12B 108.4 . . ?
H12A C12 H12B 107.5 . . ?
C99 C100 H100 119.3 . . ?
C101 C100 C99 121.3(8) . . ?
C101 C100 H100 119.3 . . ?
C75 C80 H80 119.7 . . ?
C75 C80 C79 120.6(11) . . ?
C79 C80 H80 119.7 . . ?
C11 C10 H10A 108.8 . . ?
C11 C10 H10B 108.8 . . ?
C9 C10 C11 113.8(7) . . ?
C9 C10 H10A 108.8 . . ?
C9 C10 H10B 108.8 . . ?
H10A C10 H10B 107.7 . . ?
C87 C88 H88A 109.6 . . ?
C87 C88 H88B 109.6 . . ?
C87 C88 C89 110.4(8) . . ?
H88A C88 H88B 108.1 . . ?
C89 C88 H88A 109.6 . . ?
C89 C88 H88B 109.6 . . ?
C102 C101 H101 120.6 . . ?
C100 C101 C102 118.9(9) . . ?
C100 C101 H101 120.6 . . ?
C91 C90 H90A 108.8 . . ?
C91 C90 H90B 108.8 . . ?
H90A C90 H90B 107.7 . . ?
C89 C90 C91 113.7(10) . . ?
C89 C90 H90A 108.8 . . ?
C89 C90 H90B 108.8 . . ?
C88 C89 H89A 107.8 . . ?
C88 C89 H89B 107.8 . . ?
C90 C89 C88 117.9(9) . . ?
C90 C89 H89A 107.8 . . ?
C90 C89 H89B 107.8 . . ?
H89A C89 H89B 107.2 . . ?
C75 C76 H76 118.2 . . ?
C75 C76 C77 123.5(11) . . ?
C77 C76 H76 118.2 . . ?
C29 C30 H30 119.8 . . ?
C29 C30 C31 120.5(11) . . ?
C31 C30 H30 119.8 . . ?
C34 C33 H33 119.8 . . ?
C32 C33 C34 120.4(12) . . ?
C32 C33 H33 119.8 . . ?
C79 C78 H78 120.8 . . ?
C79 C78 C77 118.5(13) . . ?
C77 C78 H78 120.8 . . ?
C80 C79 H79 119.2 . . ?
C78 C79 C80 121.6(12) . . ?
C78 C79 H79 119.2 . . ?
C76 C77 H77 120.2 . . ?
C78 C77 C76 119.6(14) . . ?
C78 C77 H77 120.2 . . ?
C30 C31 H31 120.2 . . ?
C32 C31 C30 119.6(11) . . ?
C32 C31 H31 120.2 . . ?
C33 C32 C31 120.2(10) . . ?
C33 C32 H32 119.9 . . ?
C31 C32 H32 119.9 . . ?
C94 C39 C93 125.7(11) . . ?
C38 C39 C93 115.0(11) . . ?
C38 C39 C94 119.3(11) . . ?
C48 C35 H35 119.7 . . ?
C19 C35 H35 119.7 . . ?
C19 C35 C48 120.6(15) . . ?
C39 C94 H94 119.3 . . ?
C39 C94 C48 121.3(12) . . ?
C48 C94 H94 119.3 . . ?
C39 C38 H38 120.8 . . ?
C39 C38 C19 118.4(13) . . ?
C19 C38 H38 120.8 . . ?
C35 C48 H48 121.3 . . ?
C94 C48 C35 117.4(14) . . ?
C94 C48 H48 121.3 . . ?
C35 C19 C38 122.8(16) . . ?
C35 C19 H19 118.6 . . ?
C38 C19 H19 118.6 . . ?
C105 C106 H106 119.9 . . ?
C95 C106 H106 119.9 . . ?
C95 C106 C105 120(2) . . ?
C106 C105 H105 120.5 . . ?
C104 C105 C106 119(2) . . ?
C104 C105 H105 120.5 . . ?
C95 C96 H96 116.9 . . ?
C95 C96 C97 126(2) . . ?
C97 C96 H96 116.9 . . ?
C106 C95 C93 125.4(15) . . ?
C96 C95 C93 117.1(17) . . ?
C96 C95 C106 117(2) . . ?
C105 C104 H104 117.8 . . ?
C105 C104 C97 124(3) . . ?
C97 C104 H104 117.8 . . ?
C96 C97 H97 123.5 . . ?
C104 C97 C96 113(2) . . ?
C104 C97 H97 123.5 . . ?

loop_
_geom_bond_atom_site_label_1
_geom_bond_atom_site_label_2
_geom_bond_distance
_geom_bond_site_symmetry_2
_geom_bond_publ_flag
Br1 Ni1 2.3278(12) . ?
Br2 Ni1 2.3187(11) . ?
Ni1 N2 2.015(5) . ?
Ni1 N1 2.040(5) . ?
N2 C2 1.281(8) . ?
N2 C3 1.453(7) . ?
N1 C4 1.456(7) . ?
N1 C1 1.270(8) . ?
C2 C37 1.475(9) . ?
C2 C1 1.509(8) . ?
C22 H22 1.0000 . ?
C22 C16 1.526(8) . ?
C22 C23 1.512(9) . ?
C22 C29 1.514(9) . ?
C3 C20 1.398(9) . ?
C3 C18 1.409(8) . ?
C37 C47 1.371(9) . ?
C37 C36 1.421(9) . ?
C17 H17 0.9500 . ?
C17 C18 1.376(8) . ?
C17 C16 1.386(9) . ?
C4 C53 1.399(9) . ?
C4 C49 1.395(9) . ?
C1 C40 1.460(9) . ?
C20 C21 1.387(9) . ?
C20 C93 1.525(9) . ?
C18 C54 1.520(8) . ?
C81 H81 1.0000 . ?
C81 C53 1.531(9) . ?
C81 C82 1.518(10) . ?
C81 C92 1.542(10) . ?
C16 C21 1.381(9) . ?
C23 C28 1.387(9) . ?
C23 C24 1.378(10) . ?
C21 H21 0.9500 . ?
C47 H47 0.9500 . ?
C47 C46 1.417(11) . ?
C36 C40 1.411(9) . ?
C36 C44 1.389(9) . ?
C40 C41 1.376(9) . ?
C93 H93 1.0000 . ?
C93 H93A 1.0000 . ?
C93 C98 1.511(11) . ?
C93 C39 1.532(13) . ?
C93 C95 1.59(2) . ?
C51 C52 1.387(9) . ?
C51 C50 1.391(9) . ?
C51 C68 1.535(8) . ?
C52 H52 0.9500 . ?
C52 C53 1.381(9) . ?
C54 H54 1.0000 . ?
C54 C5 1.537(9) . ?
C54 C15 1.525(9) . ?
C28 H28 0.9500 . ?
C28 C27 1.403(11) . ?
C82 H82A 0.9900 . ?
C82 H82B 0.9900 . ?
C82 C83 1.541(9) . ?
C41 H41 0.9500 . ?
C41 C42 1.401(11) . ?
C50 H50 0.9500 . ?
C50 C49 1.392(9) . ?
C69 C68 1.520(10) . ?
C69 C70 1.407(11) . ?
C69 C74 1.375(11) . ?
C84 H84A 0.9900 . ?
C84 H84B 0.9900 . ?
C84 C85 1.505(10) . ?
C84 C83 1.522(10) . ?
C29 C34 1.377(11) . ?
C29 C30 1.362(12) . ?
C5 H5A 0.9900 . ?
C5 H5B 0.9900 . ?
C5 C6 1.524(10) . ?
C92 H92A 0.9900 . ?
C92 H92B 0.9900 . ?
C92 C91 1.535(11) . ?
C44 C45 1.408(11) . ?
C44 C43 1.421(10) . ?
C49 C55 1.526(9) . ?
C98 C103 1.383(12) . ?
C98 C99 1.383(10) . ?
C56 C61 1.381(11) . ?
C56 C55 1.508(10) . ?
C56 C57 1.381(10) . ?
C62 C55 1.544(10) . ?
C62 C63 1.386(10) . ?
C62 C67 1.391(10) . ?
C68 H68 1.0000 . ?
C68 C75 1.520(11) . ?
C103 H103 0.9500 . ?
C103 C102 1.380(12) . ?
C61 H61 0.9500 . ?
C61 C60 1.379(11) . ?
C6 H6A 0.9900 . ?
C6 H6B 0.9900 . ?
C6 C7 1.532(10) . ?
C24 H24 0.9500 . ?
C24 C25 1.384(11) . ?
C55 H55 1.0000 . ?
C63 H63 0.9500 . ?
C63 C64 1.378(12) . ?
C85 H85A 0.9900 . ?
C85 H85B 0.9900 . ?
C85 C86 1.539(10) . ?
C83 H83A 0.9900 . ?
C83 H83B 0.9900 . ?
C15 H15A 0.9900 . ?
C15 H15B 0.9900 . ?
C15 C14 1.528(9) . ?
C42 H42 0.9500 . ?
C42 C43 1.350(11) . ?
C14 H14A 0.9900 . ?
C14 H14B 0.9900 . ?
C14 C13 1.527(11) . ?
C60 H60 0.9500 . ?
C60 C59 1.365(13) . ?
C67 H67 0.9500 . ?
C67 C66 1.379(12) . ?
C45 H45 0.9500 . ?
C45 C46 1.355(11) . ?
C43 H43 0.9500 . ?
C27 H27 0.9500 . ?
C27 C26 1.354(14) . ?
C86 H86A 0.9900 . ?
C86 H86B 0.9900 . ?
C86 C87 1.522(10) . ?
C13 H13A 0.9900 . ?
C13 H13B 0.9900 . ?
C13 C12 1.510(15) . ?
C34 H34 0.9500 . ?
C34 C33 1.377(13) . ?
C70 H70 0.9500 . ?
C70 C71 1.356(12) . ?
C87 H87A 0.9900 . ?
C87 H87B 0.9900 . ?
C87 C88 1.505(12) . ?
C11 H11A 0.9900 . ?
C11 H11B 0.9900 . ?
C11 C12 1.516(13) . ?
C11 C10 1.531(14) . ?
C66 H66 0.9500 . ?
C66 C65 1.363(12) . ?
C99 H99 0.9500 . ?
C99 C100 1.375(14) . ?
C57 H57 0.9500 . ?
C57 C58 1.393(13) . ?
C46 H46 0.9500 . ?
C74 H74 0.9500 . ?
C74 C73 1.388(13) . ?
C7 H7A 0.9900 . ?
C7 H7B 0.9900 . ?
C7 C8 1.522(13) . ?
C26 H26 0.9500 . ?
C26 C25 1.353(13) . ?
C91 H91A 0.9900 . ?
C91 H91B 0.9900 . ?
C91 C90 1.511(13) . ?
C75 C80 1.375(12) . ?
C75 C76 1.375(14) . ?
C25 H25 0.9500 . ?
C73 H73 0.9500 . ?
C73 C72 1.401(15) . ?
C64 H64 0.9500 . ?
C64 C65 1.359(12) . ?
C102 H102 0.9500 . ?
C102 C101 1.375(12) . ?
C58 H58 0.9500 . ?
C58 C59 1.336(14) . ?
C8 H8A 0.9900 . ?
C8 H8B 0.9900 . ?
C8 C9 1.529(14) . ?
C65 H65 0.9500 . ?
C71 H71 0.9500 . ?
C71 C72 1.333(14) . ?
C59 H59 0.9500 . ?
C72 H72 0.9500 . ?
C9 H9A 0.9900 . ?
C9 H9B 0.9900 . ?
C9 C10 1.523(15) . ?
C12 H12A 0.9900 . ?
C12 H12B 0.9900 . ?
C100 H100 0.9500 . ?
C100 C101 1.352(16) . ?
C80 H80 0.9500 . ?
C80 C79 1.398(16) . ?
C10 H10A 0.9900 . ?
C10 H10B 0.9900 . ?
C88 H88A 0.9900 . ?
C88 H88B 0.9900 . ?
C88 C89 1.639(15) . ?
C101 H101 0.9500 . ?
C90 H90A 0.9900 . ?
C90 H90B 0.9900 . ?
C90 C89 1.402(15) . ?
C89 H89A 0.9900 . ?
C89 H89B 0.9900 . ?
C76 H76 0.9500 . ?
C76 C77 1.377(15) . ?
C30 H30 0.9500 . ?
C30 C31 1.408(16) . ?
C33 H33 0.9500 . ?
C33 C32 1.34(2) . ?
C78 H78 0.9500 . ?
C78 C79 1.36(2) . ?
C78 C77 1.36(2) . ?
C79 H79 0.9500 . ?
C77 H77 0.9500 . ?
C31 H31 0.9500 . ?
C31 C32 1.36(2) . ?
C32 H32 0.9500 . ?
C39 C94 1.382(18) . ?
C39 C38 1.341(19) . ?
C35 H35 0.9500 . ?
C35 C48 1.40(2) . ?
C35 C19 1.27(2) . ?
C94 H94 0.9500 . ?
C94 C48 1.393(17) . ?
C38 H38 0.9500 . ?
C38 C19 1.43(2) . ?
C48 H48 0.9500 . ?
C19 H19 0.9500 . ?
C106 H106 0.9500 . ?
C106 C105 1.391(10) . ?
C106 C95 1.387(10) . ?
C105 H105 0.9500 . ?
C105 C104 1.384(10) . ?
C96 H96 0.9500 . ?
C96 C95 1.384(10) . ?
C96 C97 1.391(10) . ?
C104 H104 0.9500 . ?
C104 C97 1.391(10) . ?
C97 H97 0.9500 . ?

loop_
_geom_torsion_atom_site_label_1
_geom_torsion_atom_site_label_2
_geom_torsion_atom_site_label_3
_geom_torsion_atom_site_label_4
_geom_torsion
_geom_torsion_site_symmetry_1
_geom_torsion_site_symmetry_2
_geom_torsion_site_symmetry_3
_geom_torsion_site_symmetry_4
_geom_torsion_publ_flag
Ni1 N2 C2 C37 -177.2(6) . . . . ?
Ni1 N2 C2 C1 4.9(6) . . . . ?
Ni1 N2 C3 C20 -90.3(7) . . . . ?
Ni1 N2 C3 C18 89.3(7) . . . . ?
Ni1 N1 C4 C53 93.5(7) . . . . ?
Ni1 N1 C4 C49 -88.6(7) . . . . ?
Ni1 N1 C1 C2 2.2(7) . . . . ?
Ni1 N1 C1 C40 -178.7(6) . . . . ?
N2 C2 C37 C47 5.0(13) . . . . ?
N2 C2 C37 C36 -175.7(7) . . . . ?
N2 C2 C1 N1 -5.1(8) . . . . ?
N2 C2 C1 C40 175.6(5) . . . . ?
N2 C3 C20 C21 -175.8(6) . . . . ?
N2 C3 C20 C93 1.7(9) . . . . ?
N2 C3 C18 C17 179.2(6) . . . . ?
N2 C3 C18 C54 -1.0(9) . . . . ?
N1 C4 C53 C81 -0.7(10) . . . . ?
N1 C4 C53 C52 176.2(6) . . . . ?
N1 C4 C49 C50 -175.9(6) . . . . ?
N1 C4 C49 C55 2.2(9) . . . . ?
N1 C1 C40 C36 -177.0(7) . . . . ?
N1 C1 C40 C41 2.6(13) . . . . ?
C2 N2 C3 C20 88.2(7) . . . . ?
C2 N2 C3 C18 -92.2(7) . . . . ?
C2 C37 C47 C46 179.8(7) . . . . ?
C2 C37 C36 C40 -1.0(7) . . . . ?
C2 C37 C36 C44 -179.9(6) . . . . ?
C2 C1 C40 C36 2.2(7) . . . . ?
C2 C1 C40 C41 -178.2(7) . . . . ?
C22 C16 C21 C20 -179.6(6) . . . . ?
C22 C23 C28 C27 177.0(6) . . . . ?
C22 C23 C24 C25 -176.7(7) . . . . ?
C22 C29 C34 C33 -177.2(8) . . . . ?
C22 C29 C30 C31 176.4(11) . . . . ?
C3 N2 C2 C37 4.0(10) . . . . ?
C3 N2 C2 C1 -173.9(5) . . . . ?
C3 C20 C21 C16 -2.8(10) . . . . ?
C3 C20 C93 C98 -84.0(8) . . . . ?
C3 C20 C93 C39 156.4(8) . . . . ?
C3 C20 C93 C95 133.6(10) . . . . ?
C3 C18 C54 C5 97.2(7) . . . . ?
C3 C18 C54 C15 -135.2(6) . . . . ?
C37 C2 C1 N1 176.5(5) . . . . ?
C37 C2 C1 C40 -2.8(6) . . . . ?
C37 C47 C46 C45 0.1(11) . . . . ?
C37 C36 C40 C1 -0.7(7) . . . . ?
C37 C36 C40 C41 179.6(6) . . . . ?
C37 C36 C44 C45 -0.3(10) . . . . ?
C37 C36 C44 C43 -179.6(7) . . . . ?
C17 C18 C54 C5 -82.9(7) . . . . ?
C17 C18 C54 C15 44.7(8) . . . . ?
C17 C16 C21 C20 -2.3(10) . . . . ?
C4 N1 C1 C2 -179.3(5) . . . . ?
C4 N1 C1 C40 -0.2(11) . . . . ?
C4 C49 C55 C56 151.0(6) . . . . ?
C4 C49 C55 C62 -80.8(7) . . . . ?
C1 N1 C4 C53 -84.7(8) . . . . ?
C1 N1 C4 C49 93.2(7) . . . . ?
C1 C2 C37 C47 -177.0(7) . . . . ?
C1 C2 C37 C36 2.3(7) . . . . ?
C1 C40 C41 C42 -179.6(7) . . . . ?
C20 C3 C18 C17 -1.2(9) . . . . ?
C20 C3 C18 C54 178.7(6) . . . . ?
C20 C93 C98 C103 -38.0(9) . . . . ?
C20 C93 C98 C99 142.3(7) . . . . ?
C20 C93 C39 C94 90.0(13) . . . . ?
C20 C93 C39 C38 -87.8(12) . . . . ?
C20 C93 C95 C106 -52(2) . . . . ?
C20 C93 C95 C96 121.7(19) . . . . ?
C18 C3 C20 C21 4.6(9) . . . . ?
C18 C3 C20 C93 -178.0(6) . . . . ?
C18 C17 C16 C22 -176.6(6) . . . . ?
C18 C17 C16 C21 6.1(10) . . . . ?
C18 C54 C5 C6 57.9(7) . . . . ?
C18 C54 C15 C14 159.8(6) . . . . ?
C81 C82 C83 C84 161.5(6) . . . . ?
C81 C92 C91 C90 160.8(8) . . . . ?
C16 C22 C23 C28 156.7(6) . . . . ?
C16 C22 C23 C24 -24.8(9) . . . . ?
C16 C22 C29 C34 97.1(8) . . . . ?
C16 C22 C29 C30 -79.6(9) . . . . ?
C16 C17 C18 C3 -4.3(9) . . . . ?
C16 C17 C18 C54 175.8(6) . . . . ?
C23 C22 C16 C17 -85.5(7) . . . . ?
C23 C22 C16 C21 91.8(7) . . . . ?
C23 C22 C29 C34 -28.5(9) . . . . ?
C23 C22 C29 C30 154.7(8) . . . . ?
C23 C28 C27 C26 1.1(12) . . . . ?
C23 C24 C25 C26 -1.5(14) . . . . ?
C21 C20 C93 C98 93.4(7) . . . . ?
C21 C20 C93 C39 -26.2(10) . . . . ?
C21 C20 C93 C95 -49.0(11) . . . . ?
C47 C37 C36 C40 178.5(6) . . . . ?
C47 C37 C36 C44 -0.4(10) . . . . ?
C36 C37 C47 C46 0.5(10) . . . . ?
C36 C40 C41 C42 0.0(10) . . . . ?
C36 C44 C45 C46 0.9(12) . . . . ?
C36 C44 C43 C42 -0.2(11) . . . . ?
C40 C36 C44 C45 -179.0(7) . . . . ?
C40 C36 C44 C43 1.6(10) . . . . ?
C40 C41 C42 C43 1.4(12) . . . . ?
C93 C20 C21 C16 179.7(6) . . . . ?
C93 C98 C103 C102 178.7(7) . . . . ?
C93 C98 C99 C100 -178.4(8) . . . . ?
C93 C39 C94 C48 -177.2(11) . . . . ?
C93 C39 C38 C19 -179.9(11) . . . . ?
C51 C52 C53 C4 -1.5(11) . . . . ?
C51 C52 C53 C81 175.6(7) . . . . ?
C51 C50 C49 C4 0.8(10) . . . . ?
C51 C50 C49 C55 -177.4(6) . . . . ?
C51 C68 C75 C80 -130.9(7) . . . . ?
C51 C68 C75 C76 51.3(10) . . . . ?
C52 C51 C50 C49 -3.7(11) . . . . ?
C52 C51 C68 C69 -143.7(7) . . . . ?
C52 C51 C68 C75 88.3(8) . . . . ?
C53 C4 C49 C50 1.9(10) . . . . ?
C53 C4 C49 C55 -179.9(6) . . . . ?
C53 C81 C82 C83 165.9(5) . . . . ?
C53 C81 C92 C91 63.4(8) . . . . ?
C54 C5 C6 C7 167.3(7) . . . . ?
C54 C15 C14 C13 153.9(7) . . . . ?
C28 C23 C24 C25 1.8(11) . . . . ?
C28 C27 C26 C25 -0.8(14) . . . . ?
C82 C81 C53 C4 -120.2(7) . . . . ?
C82 C81 C53 C52 62.9(8) . . . . ?
C82 C81 C92 C91 -63.4(8) . . . . ?
C41 C42 C43 C44 -1.3(13) . . . . ?
C50 C51 C52 C53 4.1(11) . . . . ?
C50 C51 C68 C69 44.0(11) . . . . ?
C50 C51 C68 C75 -84.0(9) . . . . ?
C50 C49 C55 C56 -30.8(9) . . . . ?
C50 C49 C55 C62 97.4(7) . . . . ?
C69 C68 C75 C80 97.5(8) . . . . ?
C69 C68 C75 C76 -80.3(10) . . . . ?
C69 C70 C71 C72 4.0(13) . . . . ?
C69 C74 C73 C72 1.5(14) . . . . ?
C84 C85 C86 C87 162.6(6) . . . . ?
C29 C22 C16 C17 149.3(6) . . . . ?
C29 C22 C16 C21 -33.5(8) . . . . ?
C29 C22 C23 C28 -78.3(7) . . . . ?
C29 C22 C23 C24 100.2(8) . . . . ?
C29 C34 C33 C32 -0.5(18) . . . . ?
C29 C30 C31 C32 2(2) . . . . ?
C5 C54 C15 C14 -73.1(8) . . . . ?
C5 C6 C7 C8 -66.1(10) . . . . ?
C92 C81 C53 C4 112.3(7) . . . . ?
C92 C81 C53 C52 -64.6(8) . . . . ?
C92 C81 C82 C83 -66.7(7) . . . . ?
C92 C91 C90 C89 -78.1(12) . . . . ?
C44 C36 C40 C1 178.1(6) . . . . ?
C44 C36 C40 C41 -1.6(10) . . . . ?
C44 C45 C46 C47 -0.8(13) . . . . ?
C49 C4 C53 C81 -178.5(6) . . . . ?
C49 C4 C53 C52 -1.6(10) . . . . ?
C98 C93 C39 C94 -33.7(14) . . . . ?
C98 C93 C39 C38 148.5(11) . . . . ?
C98 C93 C95 C106 171.5(18) . . . . ?
C98 C93 C95 C96 -15(3) . . . . ?
C98 C103 C102 C101 1.8(13) . . . . ?
C98 C99 C100 C101 -2.4(16) . . . . ?
C56 C61 C60 C59 -0.9(12) . . . . ?
C56 C57 C58 C59 -0.7(14) . . . . ?
C62 C63 C64 C65 0.1(13) . . . . ?
C62 C67 C66 C65 -0.7(13) . . . . ?
C68 C51 C52 C53 -168.7(7) . . . . ?
C68 C51 C50 C49 168.5(7) . . . . ?
C68 C69 C70 C71 177.9(7) . . . . ?
C68 C69 C74 C73 179.6(8) . . . . ?
C68 C75 C80 C79 -176.5(9) . . . . ?
C68 C75 C76 C77 177.8(10) . . . . ?
C103 C98 C99 C100 1.9(12) . . . . ?
C103 C102 C101 C100 -2.1(15) . . . . ?
C61 C56 C55 C49 -91.3(7) . . . . ?
C61 C56 C55 C62 142.7(6) . . . . ?
C61 C56 C57 C58 0.6(11) . . . . ?
C61 C60 C59 C58 0.9(13) . . . . ?
C6 C7 C8 C9 -66.0(11) . . . . ?
C24 C23 C28 C27 -1.6(10) . . . . ?
C55 C56 C61 C60 179.1(7) . . . . ?
C55 C56 C57 C58 -178.3(7) . . . . ?
C55 C62 C63 C64 -178.3(7) . . . . ?
C55 C62 C67 C66 178.5(7) . . . . ?
C63 C62 C55 C49 131.3(7) . . . . ?
C63 C62 C55 C56 -100.8(7) . . . . ?
C63 C62 C67 C66 0.9(12) . . . . ?
C63 C64 C65 C66 0.1(15) . . . . ?
C85 C84 C83 C82 -70.7(8) . . . . ?
C85 C86 C87 C88 -69.4(9) . . . . ?
C83 C84 C85 C86 -67.2(8) . . . . ?
C15 C54 C5 C6 -69.5(8) . . . . ?
C15 C14 C13 C12 -67.2(10) . . . . ?
C14 C13 C12 C11 -63.4(10) . . . . ?
C67 C62 C55 C49 -46.2(8) . . . . ?
C67 C62 C55 C56 81.7(8) . . . . ?
C67 C62 C63 C64 -0.6(11) . . . . ?
C67 C66 C65 C64 0.2(14) . . . . ?
C45 C44 C43 C42 -179.5(8) . . . . ?
C43 C44 C45 C46 -179.9(8) . . . . ?
C27 C26 C25 C24 1.0(14) . . . . ?
C86 C87 C88 C89 -64.1(9) . . . . ?
C34 C29 C30 C31 -0.5(17) . . . . ?
C34 C33 C32 C31 2(2) . . . . ?
C70 C69 C68 C51 123.7(7) . . . . ?
C70 C69 C68 C75 -108.0(8) . . . . ?
C70 C69 C74 C73 -2.2(12) . . . . ?
C70 C71 C72 C73 -4.6(14) . . . . ?
C87 C88 C89 C90 159.2(9) . . . . ?
C99 C98 C103 C102 -1.6(11) . . . . ?
C99 C100 C101 C102 2.4(18) . . . . ?
C57 C56 C61 C60 0.2(11) . . . . ?
C57 C56 C55 C49 87.6(8) . . . . ?
C57 C56 C55 C62 -38.4(9) . . . . ?
C57 C58 C59 C60 -0.1(15) . . . . ?
C74 C69 C68 C51 -58.1(11) . . . . ?
C74 C69 C68 C75 70.2(9) . . . . ?
C74 C69 C70 C71 -0.5(11) . . . . ?
C74 C73 C72 C71 1.9(14) . . . . ?
C7 C8 C9 C10 153.7(9) . . . . ?
C91 C90 C89 C88 -65.7(13) . . . . ?
C75 C80 C79 C78 -2.7(18) . . . . ?
C75 C76 C77 C78 0(2) . . . . ?
C8 C9 C10 C11 -69.3(13) . . . . ?
C12 C11 C10 C9 -73.0(11) . . . . ?
C80 C75 C76 C77 -0.1(16) . . . . ?
C10 C11 C12 C13 167.1(8) . . . . ?
C76 C75 C80 C79 1.5(13) . . . . ?
C30 C29 C34 C33 -0.5(14) . . . . ?
C30 C31 C32 C33 -3(3) . . . . ?
C79 C78 C77 C76 -1(2) . . . . ?
C77 C78 C79 C80 2(2) . . . . ?
C39 C93 C98 C103 85.1(9) . . . . ?
C39 C93 C98 C99 -94.6(9) . . . . ?
C39 C94 C48 C35 -2.6(19) . . . . ?
C39 C38 C19 C35 -3(2) . . . . ?
C94 C39 C38 C19 2(2) . . . . ?
C38 C39 C94 C48 0.5(19) . . . . ?
C48 C35 C19 C38 1(3) . . . . ?
C19 C35 C48 C94 2(2) . . . . ?
C106 C105 C104 C97 -1(4) . . . . ?
C105 C106 C95 C93 171.2(19) . . . . ?
C105 C106 C95 C96 -3(4) . . . . ?
C105 C104 C97 C96 0(5) . . . . ?
C95 C93 C98 C103 96.2(14) . . . . ?
C95 C93 C98 C99 -83.5(14) . . . . ?
C95 C106 C105 C104 3(4) . . . . ?
C95 C96 C97 C104 -1(5) . . . . ?
C97 C96 C95 C93 -173(2) . . . . ?
C97 C96 C95 C106 2(4) . . . . ?
